data_2237465
loop_
_publ_author_name
'Nanaura, Kokichi'
'Okuno, Tsunehisa'

_publ_section_title
;
 <i>N</i>,<i>N</i>-Bis(4-nitrophenyl)acetamide
;
_journal_coeditor_code FF2098
_journal_issue 3
_journal_name_full 'Acta Crystallographica Section E'
_journal_page_first o457
_journal_paper_doi 10.1107/S1600536813005175
_journal_volume 69
_journal_year 2013
_chemical_formula_iupac 'C14 H11 N3 O5'
_chemical_formula_moiety 'C14 H11 N3 O5'
_chemical_formula_sum 'C14 H11 N3 O5'
_chemical_formula_weight 301.26
_chemical_name_systematic
;
<i>N</i>,<i>N</i>-Bis(4-nitrophenyl)acetamide
;
_space_group_IT_number 2
_symmetry_cell_setting triclinic
_symmetry_space_group_name_Hall '-P 1'
_symmetry_space_group_name_H-M 'P -1'
_atom_sites_solution_hydrogens geom
_atom_sites_solution_primary direct
_atom_sites_solution_secondary difmap
_cell_angle_alpha 81.449(10)
_cell_angle_beta 74.676(10)
_cell_angle_gamma 88.062(13)
_cell_formula_units_Z 2
_cell_length_a 7.454(3)
_cell_length_b 8.070(4)
_cell_length_c 12.078(5)
_cell_measurement_reflns_used 1648
_cell_measurement_temperature 93
_cell_measurement_theta_max 25.03
_cell_measurement_theta_min 1.77
_cell_volume 692.9(5)
_computing_cell_refinement 'CrystalClear (Rigaku, 2008)'
_computing_data_collection 'CrystalClear (Rigaku, 2008)'
_computing_data_reduction 'CrystalClear (Rigaku, 2008)'
_computing_molecular_graphics 'ORTEP-3 for Windows (Farrugia, 2012)'
_computing_publication_material 'CrystalStructure (Rigaku, 2010)'
_computing_structure_refinement 'SHELXL97 (Sheldrick, 2008)'
_computing_structure_solution 'SHELXD (Schneider, <i>et al.</i>, 2002)'
_diffrn_ambient_temperature 93
_diffrn_detector_area_resol_mean 28.445
_diffrn_measured_fraction_theta_full 0.982
_diffrn_measured_fraction_theta_max 0.982
_diffrn_measurement_device_type 'Rigaku Saturn724+'
_diffrn_measurement_method \w
_diffrn_radiation_type 'Mo K\a'
_diffrn_radiation_wavelength 0.71075
_diffrn_reflns_av_R_equivalents 0.0955
_diffrn_reflns_limit_h_max 8
_diffrn_reflns_limit_h_min -8
_diffrn_reflns_limit_k_max 9
_diffrn_reflns_limit_k_min -9
_diffrn_reflns_limit_l_max 14
_diffrn_reflns_limit_l_min -14
_diffrn_reflns_number 4684
_diffrn_reflns_theta_full 25.00
_diffrn_reflns_theta_max 25.00
_diffrn_standards_number 0
_exptl_absorpt_coefficient_mu 0.112
_exptl_absorpt_correction_T_max 0.991
_exptl_absorpt_correction_T_min 0.984
_exptl_absorpt_correction_type numerical
_exptl_absorpt_process_details '(<i>NUMABS</i>; Rigaku, 1999)'
_exptl_crystal_colour colourless
_exptl_crystal_density_diffrn 1.444
_exptl_crystal_density_method 'not measured'
_exptl_crystal_description platelet
_exptl_crystal_F_000 312.00
_exptl_crystal_size_max 0.100
_exptl_crystal_size_mid 0.100
_exptl_crystal_size_min 0.080
_refine_diff_density_max 0.270
_refine_diff_density_min -0.270
_refine_ls_extinction_method none
_refine_ls_goodness_of_fit_ref 1.063
_refine_ls_hydrogen_treatment constr
_refine_ls_number_parameters 200
_refine_ls_number_reflns 2397
_refine_ls_number_restraints 0
_refine_ls_R_factor_gt 0.0526
_refine_ls_shift/su_max 0.000
_refine_ls_structure_factor_coef Fsqd
_refine_ls_weighting_details 'w = 1/[\s^2^(Fo^2^)+(0.0625P)^2^+0.2501P] where P=(Fo^2^+2Fc^2^)/3'
_refine_ls_weighting_scheme calc
_refine_ls_wR_factor_ref 0.1384
_reflns_number_gt 2038
_reflns_number_total 2397
_reflns_threshold_expression F^2^>2\s(F^2^)
_cod_data_source_file ff2098.cif
_cod_data_source_block I
_cod_original_cell_volume 692.9(6)
_cod_database_code 2237465
_cod_database_fobs_code 2237465

loop_
_symmetry_equiv_pos_site_id
_symmetry_equiv_pos_as_xyz
1 +X,+Y,+Z
2 -X,-Y,-Z

loop_
_atom_site_type_symbol
_atom_site_label
_atom_site_fract_x
_atom_site_fract_y
_atom_site_fract_z
_atom_site_U_iso_or_equiv
_atom_site_adp_type
_atom_site_calc_flag
_atom_site_refinement_flags
_atom_site_occupancy
_atom_site_symmetry_multiplicity
O O1 -0.5557(2) -0.5404(2) 0.37979(13) 0.0390(4) Uani d . 1.0 2
O O2 -0.3035(2) -0.6254(2) 0.26745(17) 0.0472(5) Uani d . 1.0 2
O O3 0.74805(19) 0.2913(3) -0.02433(13) 0.0439(5) Uani d . 1.0 2
O O4 0.5763(3) 0.3680(3) -0.13945(14) 0.0527(6) Uani d . 1.0 2
O O5 -0.19693(17) 0.09710(17) 0.50403(11) 0.0252(4) Uani d . 1.0 2
N N1 -0.03594(19) 0.0866(2) 0.31681(13) 0.0197(4) Uani d . 1.0 2
N N2 -0.3953(3) -0.5182(3) 0.31981(16) 0.0303(5) Uani d . 1.0 2
N N3 0.5958(3) 0.3042(3) -0.04519(14) 0.0297(5) Uani d . 1.0 2
C C1 -0.1318(3) -0.0612(3) 0.31114(15) 0.0202(4) Uani d . 1.0 2
C C2 -0.3232(3) -0.0792(3) 0.35967(16) 0.0220(5) Uani d . 1.0 2
C C3 -0.4102(3) -0.2286(3) 0.36144(16) 0.0234(5) Uani d . 1.0 2
C C4 -0.3058(3) -0.3557(3) 0.31174(16) 0.0235(5) Uani d . 1.0 2
C C5 -0.1181(3) -0.3371(3) 0.25680(17) 0.0252(5) Uani d . 1.0 2
C C6 -0.0311(3) -0.1892(3) 0.25763(17) 0.0247(5) Uani d . 1.0 2
C C7 0.1247(3) 0.1395(3) 0.22310(16) 0.0214(5) Uani d . 1.0 2
C C8 0.3012(3) 0.1129(3) 0.24046(17) 0.0300(5) Uani d . 1.0 2
C C9 0.4555(3) 0.1664(3) 0.15180(17) 0.0307(5) Uani d . 1.0 2
C C10 0.4306(3) 0.2425(3) 0.04780(16) 0.0238(5) Uani d . 1.0 2
C C11 0.2570(3) 0.2667(3) 0.02760(17) 0.0330(5) Uani d . 1.0 2
C C12 0.1024(3) 0.2137(3) 0.11739(17) 0.0299(5) Uani d . 1.0 2
C C13 -0.0767(3) 0.1569(3) 0.41913(16) 0.0213(5) Uani d . 1.0 2
C C14 0.0321(3) 0.3092(3) 0.42132(18) 0.0290(5) Uani d . 1.0 2
H H2 -0.3936 0.0110 0.3914 0.0264 Uiso calc R 1.0 2
H H3 -0.5398 -0.2433 0.3963 0.0280 Uiso calc R 1.0 2
H H5 -0.0506 -0.4242 0.2193 0.0302 Uiso calc R 1.0 2
H H6 0.0982 -0.1747 0.2215 0.0297 Uiso calc R 1.0 2
H H8 0.3154 0.0582 0.3129 0.0360 Uiso calc R 1.0 2
H H9 0.5769 0.1508 0.1627 0.0368 Uiso calc R 1.0 2
H H11 0.2438 0.3183 -0.0458 0.0396 Uiso calc R 1.0 2
H H12 -0.0188 0.2285 0.1060 0.0358 Uiso calc R 1.0 2
H H14A 0.0786 0.3679 0.3422 0.0347 Uiso calc R 1.0 2
H H14B 0.1373 0.2749 0.4538 0.0347 Uiso calc R 1.0 2
H H14C -0.0486 0.3841 0.4695 0.0347 Uiso calc R 1.0 2

loop_
_atom_site_aniso_label
_atom_site_aniso_U_11
_atom_site_aniso_U_22
_atom_site_aniso_U_33
_atom_site_aniso_U_12
_atom_site_aniso_U_13
_atom_site_aniso_U_23
O1 0.0354(9) 0.0405(10) 0.0406(9) -0.0158(7) -0.0123(7) 0.0037(8)
O2 0.0371(9) 0.0279(9) 0.0846(14) 0.0051(7) -0.0246(9) -0.0190(9)
O3 0.0219(8) 0.0775(14) 0.0301(9) -0.0079(8) -0.0056(7) -0.0009(9)
O4 0.0369(9) 0.0839(15) 0.0282(9) -0.0039(9) -0.0072(7) 0.0190(9)
O5 0.0200(7) 0.0326(8) 0.0224(7) 0.0023(6) -0.0038(6) -0.0061(6)
N1 0.0151(8) 0.0236(9) 0.0205(8) -0.0001(6) -0.0051(6) -0.0026(7)
N2 0.0272(10) 0.0289(10) 0.0390(10) -0.0025(8) -0.0184(8) -0.0001(8)
N3 0.0267(9) 0.0390(11) 0.0221(9) -0.0034(8) -0.0047(7) -0.0027(8)
C1 0.0174(9) 0.0244(10) 0.0198(9) 0.0003(8) -0.0080(7) -0.0006(8)
C2 0.0171(9) 0.0281(11) 0.0215(9) 0.0042(8) -0.0066(8) -0.0037(8)
C3 0.0158(9) 0.0306(11) 0.0237(10) -0.0009(8) -0.0067(8) -0.0008(9)
C4 0.0221(10) 0.0233(11) 0.0266(10) -0.0025(8) -0.0118(8) 0.0017(8)
C5 0.0213(10) 0.0262(11) 0.0299(11) 0.0040(8) -0.0087(8) -0.0073(9)
C6 0.0154(9) 0.0303(11) 0.0283(10) 0.0016(8) -0.0051(8) -0.0052(9)
C7 0.0186(9) 0.0236(10) 0.0227(10) -0.0017(8) -0.0056(8) -0.0050(8)
C8 0.0226(10) 0.0429(13) 0.0232(10) -0.0003(9) -0.0080(8) 0.0034(9)
C9 0.0179(10) 0.0480(14) 0.0268(11) -0.0016(9) -0.0083(8) -0.0025(10)
C10 0.0198(10) 0.0280(11) 0.0228(10) -0.0026(8) -0.0034(8) -0.0048(9)
C11 0.0289(11) 0.0468(14) 0.0220(10) 0.0019(10) -0.0092(9) 0.0032(10)
C12 0.0192(10) 0.0457(13) 0.0257(10) -0.0003(9) -0.0093(8) -0.0021(10)
C13 0.0167(9) 0.0247(11) 0.0243(10) 0.0062(8) -0.0089(8) -0.0039(8)
C14 0.0300(11) 0.0314(12) 0.0279(11) -0.0031(9) -0.0104(9) -0.0062(9)

loop_
_atom_type_symbol
_atom_type_description
_atom_type_scat_dispersion_real
_atom_type_scat_dispersion_imag
_atom_type_scat_source
C C 0.0033 0.0016
;
International Tables for Crystallography
(1992, Vol. C, Tables 4.2.6.8 and 6.1.1.4)
;
H H 0.0000 0.0000
;
International Tables for Crystallography
(1992, Vol. C, Table 6.1.1.4)
;
N N 0.0061 0.0033
;
International Tables for Crystallography
(1992, Vol. C, Tables 4.2.6.8 and 6.1.1.4)
;
O O 0.0106 0.0060
;
International Tables for Crystallography
(1992, Vol. C, Tables 4.2.6.8 and 6.1.1.4)
;

loop_
_geom_angle_atom_site_label_1
_geom_angle_atom_site_label_2
_geom_angle_atom_site_label_3
_geom_angle
_geom_angle_publ_flag
C1 N1 C7 117.73(16) no
C1 N1 C13 120.10(14) no
C7 N1 C13 121.12(17) no
O1 N2 O2 123.71(19) no
O1 N2 C4 118.39(17) no
O2 N2 C4 117.88(16) no
O3 N3 O4 122.36(16) no
O3 N3 C10 118.43(17) no
O4 N3 C10 119.20(17) no
N1 C1 C2 120.95(17) no
N1 C1 C6 119.08(15) no
C2 C1 C6 119.96(19) no
C1 C2 C3 119.84(18) no
C2 C3 C4 118.92(16) no
N2 C4 C3 119.07(16) no
N2 C4 C5 118.67(17) no
C3 C4 C5 122.24(19) no
C4 C5 C6 118.54(18) no
C1 C6 C5 120.32(16) no
N1 C7 C8 119.28(17) no
N1 C7 C12 119.89(17) no
C8 C7 C12 120.83(16) no
C7 C8 C9 119.54(19) no
C8 C9 C10 118.86(19) no
N3 C10 C9 118.49(17) no
N3 C10 C11 118.85(17) no
C9 C10 C11 122.65(16) no
C10 C11 C12 118.19(19) no
C7 C12 C11 119.90(19) no
O5 C13 N1 121.08(18) no
O5 C13 C14 121.06(19) no
N1 C13 C14 117.86(15) no
C1 C2 H2 120.083 no
C3 C2 H2 120.077 no
C2 C3 H3 120.539 no
C4 C3 H3 120.544 no
C4 C5 H5 120.727 no
C6 C5 H5 120.731 no
C1 C6 H6 119.844 no
C5 C6 H6 119.836 no
C7 C8 H8 120.234 no
C9 C8 H8 120.228 no
C8 C9 H9 120.571 no
C10 C9 H9 120.567 no
C10 C11 H11 120.906 no
C12 C11 H11 120.905 no
C7 C12 H12 120.047 no
C11 C12 H12 120.052 no
C13 C14 H14A 109.475 no
C13 C14 H14B 109.471 no
C13 C14 H14C 109.473 no
H14A C14 H14B 109.467 no
H14A C14 H14C 109.475 no
H14B C14 H14C 109.467 no

loop_
_geom_bond_atom_site_label_1
_geom_bond_atom_site_label_2
_geom_bond_distance
_geom_bond_publ_flag
O1 N2 1.226(3) no
O2 N2 1.229(3) no
O3 N3 1.224(3) no
O4 N3 1.221(3) no
O5 C13 1.218(2) no
N1 C1 1.430(3) no
N1 C7 1.439(2) no
N1 C13 1.393(3) no
N2 C4 1.470(3) no
N3 C10 1.473(3) no
C1 C2 1.395(3) no
C1 C6 1.392(3) no
C2 C3 1.383(3) no
C3 C4 1.379(3) no
C4 C5 1.384(3) no
C5 C6 1.380(3) no
C7 C8 1.391(3) no
C7 C12 1.376(3) no
C8 C9 1.379(3) no
C9 C10 1.369(3) no
C10 C11 1.382(3) no
C11 C12 1.386(3) no
C13 C14 1.502(3) no
C2 H2 0.950 no
C3 H3 0.950 no
C5 H5 0.950 no
C6 H6 0.950 no
C8 H8 0.950 no
C9 H9 0.950 no
C11 H11 0.950 no
C12 H12 0.950 no
C14 H14A 0.980 no
C14 H14B 0.980 no
C14 H14C 0.980 no

loop_
_geom_contact_atom_site_label_1
_geom_contact_atom_site_label_2
_geom_contact_distance
_geom_contact_site_symmetry_2
_geom_contact_publ_flag
O1 C3 2.730(3) . no
O1 C5 3.552(3) . no
O2 C3 3.551(3) . no
O2 C5 2.716(3) . no
O3 C9 2.712(3) . no
O3 C11 3.554(3) . no
O4 C9 3.543(3) . no
O4 C11 2.740(3) . no
O5 C1 2.746(3) . no
O5 C2 2.765(3) . no
O5 C7 3.576(3) . no
C1 C4 2.744(3) . no
C1 C8 3.408(3) . no
C1 C12 3.163(3) . no
C2 C5 2.786(3) . no
C2 C13 2.977(3) . no
C3 C6 2.780(3) . no
C6 C7 2.860(3) . no
C6 C8 3.480(4) . no
C6 C12 3.481(4) . no
C6 C13 3.595(4) . no
C7 C10 2.725(3) . no
C7 C14 2.850(4) . no
C8 C11 2.780(3) . no
C8 C13 3.109(3) . no
C8 C14 3.131(3) . no
C9 C12 2.776(3) . no
C12 C13 3.500(3) . no
O1 O1 3.380(3) 2_446 no
O1 O4 3.067(3) 2_555 no
O1 C3 3.345(3) 2_446 no
O1 C4 3.570(3) 2_446 no
O1 C14 3.228(3) 1_445 no
O2 O4 3.355(3) 2_555 no
O2 N1 3.105(3) 1_545 no
O2 C9 3.199(4) 1_445 no
O2 C12 3.415(3) 1_545 no
O2 C13 3.128(3) 1_545 no
O2 C14 3.474(4) 1_545 no
O3 C5 3.361(3) 2_655 no
O3 C6 3.240(3) 2_655 no
O3 C11 3.560(4) 2_665 no
O3 C12 3.501(3) 1_655 no
O4 O1 3.067(3) 2_555 no
O4 O2 3.355(3) 2_555 no
O4 N2 2.948(3) 2_555 no
O4 C3 3.568(4) 2_555 no
O4 C4 3.270(3) 2_555 no
O4 C10 3.479(4) 2_665 no
O5 O5 3.266(3) 2_556 no
O5 N1 3.279(3) 2_556 no
O5 C2 3.518(3) 2_456 no
O5 C3 3.183(3) 2_456 no
O5 C8 3.204(3) 2_556 no
O5 C13 3.062(3) 2_556 no
O5 C14 3.536(3) 2_556 no
N1 O2 3.105(3) 1_565 no
N1 O5 3.279(3) 2_556 no
N2 O4 2.948(3) 2_555 no
C2 O5 3.518(3) 2_456 no
C3 O1 3.345(3) 2_446 no
C3 O4 3.568(4) 2_555 no
C3 O5 3.183(3) 2_456 no
C4 O1 3.570(3) 2_446 no
C4 O4 3.270(3) 2_555 no
C5 O3 3.361(3) 2_655 no
C5 C14 3.553(3) 1_545 no
C6 O3 3.240(3) 2_655 no
C8 O5 3.204(3) 2_556 no
C9 O2 3.199(4) 1_665 no
C10 O4 3.479(4) 2_665 no
C11 O3 3.560(4) 2_665 no
C12 O2 3.415(3) 1_565 no
C12 O3 3.501(3) 1_455 no
C13 O2 3.128(3) 1_565 no
C13 O5 3.062(3) 2_556 no
C13 C13 3.324(3) 2_556 no
C14 O1 3.228(3) 1_665 no
C14 O2 3.474(4) 1_565 no
C14 O5 3.536(3) 2_556 no
C14 C5 3.553(3) 1_565 no
O1 H3 2.4445 . no
O2 H5 2.4240 . no
O3 H9 2.4141 . no
O4 H11 2.4557 . no
O5 H2 2.4258 . no
O5 H14A 3.1191 . no
O5 H14B 2.7956 . no
O5 H14C 2.5300 . no
N1 H2 2.6396 . no
N1 H6 2.5961 . no
N1 H8 2.6096 . no
N1 H12 2.6044 . no
N1 H14A 2.5407 . no
N1 H14B 2.9533 . no
N1 H14C 3.2219 . no
N2 H3 2.6186 . no
N2 H5 2.6197 . no
N3 H9 2.5992 . no
N3 H11 2.6241 . no
C1 H3 3.2660 . no
C1 H5 3.2663 . no
C1 H8 3.5073 . no
C1 H12 3.1019 . no
C2 H6 3.2698 . no
C3 H5 3.2729 . no
C4 H2 3.2393 . no
C4 H6 3.2372 . no
C5 H3 3.2729 . no
C6 H2 3.2704 . no
C6 H8 3.5719 . no
C6 H12 3.5807 . no
C7 H6 2.5530 . no
C7 H9 3.2561 . no
C7 H11 3.2541 . no
C7 H14A 2.4635 . no
C7 H14B 3.1646 . no
C8 H6 2.8821 . no
C8 H12 3.2625 . no
C8 H14A 2.8181 . no
C8 H14B 3.0116 . no
C9 H11 3.2675 . no
C10 H8 3.2278 . no
C10 H12 3.2382 . no
C11 H9 3.2672 . no
C12 H6 3.1965 . no
C12 H8 3.2615 . no
C12 H14A 3.1125 . no
C13 H2 2.7932 . no
C13 H8 2.9975 . no
C14 H8 3.0518 . no
H2 H3 2.3419 . no
H5 H6 2.3380 . no
H6 H8 3.0232 . no
H6 H12 3.5205 . no
H8 H9 2.3401 . no
H8 H14A 3.0202 . no
H8 H14B 2.6923 . no
H11 H12 2.3500 . no
H12 H14A 3.4692 . no
O1 H3 3.2240 2_446 no
O1 H14A 3.0122 1_445 no
O1 H14B 2.6480 1_445 no
O1 H14C 3.5911 1_445 no
O1 H14C 3.3464 2_456 no
O2 H2 3.0985 1_545 no
O2 H9 2.6542 1_445 no
O2 H11 3.3131 2_555 no
O2 H12 2.8331 1_545 no
O2 H14A 3.2039 1_545 no
O2 H14C 3.4762 1_545 no
O3 H5 2.8961 2_655 no
O3 H6 2.6499 2_655 no
O3 H11 3.3887 2_665 no
O3 H12 2.6276 1_655 no
O4 H3 3.4790 2_555 no
O4 H5 3.4369 2_655 no
O4 H6 2.8701 2_655 no
O4 H14A 3.5560 2_665 no
O5 H2 3.0802 2_456 no
O5 H3 2.3895 2_456 no
O5 H8 2.3362 2_556 no
O5 H14B 3.0071 2_556 no
N2 H3 3.5938 2_446 no
N2 H9 3.5400 1_445 no
N2 H11 3.3749 2_555 no
N2 H14C 3.5320 1_545 no
N3 H5 3.5638 2_655 no
N3 H6 2.9605 2_655 no
C1 H9 3.4281 1_455 no
C1 H14B 3.0862 2_556 no
C2 H2 3.2949 2_456 no
C2 H8 3.0367 1_455 no
C2 H9 3.0316 1_455 no
C2 H14B 3.1521 2_556 no
C3 H8 3.1294 1_455 no
C3 H14B 3.3704 2_556 no
C4 H11 3.0913 2_555 no
C4 H14B 3.5370 2_556 no
C4 H14C 3.4905 1_545 no
C5 H11 2.9211 2_555 no
C5 H14A 2.9518 1_545 no
C5 H14B 3.5699 2_556 no
C5 H14C 3.2916 1_545 no
C6 H14B 3.3341 2_556 no
C8 H2 3.2859 1_655 no
C8 H3 3.5429 1_655 no
C9 H2 3.4298 1_655 no
C12 H5 3.3853 1_565 no
C13 H3 3.2539 2_456 no
C13 H8 3.4855 2_556 no
C13 H14B 3.5847 2_556 no
C14 H5 3.1790 1_565 no
C14 H14C 2.9936 2_566 no
H2 O2 3.0985 1_565 no
H2 O5 3.0802 2_456 no
H2 C2 3.2949 2_456 no
H2 C8 3.2859 1_455 no
H2 C9 3.4298 1_455 no
H2 H2 2.6662 2_456 no
H2 H3 3.3208 2_456 no
H2 H8 2.5836 1_455 no
H2 H9 2.8867 1_455 no
H2 H14B 3.5740 2_556 no
H3 O1 3.2240 2_446 no
H3 O4 3.4790 2_555 no
H3 O5 2.3895 2_456 no
H3 N2 3.5938 2_446 no
H3 C8 3.5429 1_455 no
H3 C13 3.2539 2_456 no
H3 H2 3.3208 2_456 no
H3 H8 2.7875 1_455 no
H3 H14C 3.2232 2_456 no
H5 O3 2.8961 2_655 no
H5 O4 3.4369 2_655 no
H5 N3 3.5638 2_655 no
H5 C12 3.3853 1_545 no
H5 C14 3.1790 1_545 no
H5 H11 2.8595 2_555 no
H5 H12 3.2729 1_545 no
H5 H14A 2.4184 1_545 no
H5 H14C 3.1864 1_545 no
H6 O3 2.6499 2_655 no
H6 O4 2.8701 2_655 no
H6 N3 2.9605 2_655 no
H8 O5 2.3362 2_556 no
H8 C2 3.0367 1_655 no
H8 C3 3.1294 1_655 no
H8 C13 3.4855 2_556 no
H8 H2 2.5836 1_655 no
H8 H3 2.7875 1_655 no
H9 O2 2.6542 1_665 no
H9 N2 3.5400 1_665 no
H9 C1 3.4281 1_655 no
H9 C2 3.0316 1_655 no
H9 H2 2.8867 1_655 no
H9 H12 2.9759 1_655 no
H11 O2 3.3131 2_555 no
H11 O3 3.3887 2_665 no
H11 N2 3.3749 2_555 no
H11 C4 3.0913 2_555 no
H11 C5 2.9211 2_555 no
H11 H5 2.8595 2_555 no
H12 O2 2.8331 1_565 no
H12 O3 2.6276 1_455 no
H12 H5 3.2729 1_565 no
H12 H9 2.9759 1_455 no
H14A O1 3.0122 1_665 no
H14A O2 3.2039 1_565 no
H14A O4 3.5560 2_665 no
H14A C5 2.9518 1_565 no
H14A H5 2.4184 1_565 no
H14A H14C 3.2074 2_566 no
H14B O1 2.6480 1_665 no
H14B O5 3.0071 2_556 no
H14B C1 3.0862 2_556 no
H14B C2 3.1521 2_556 no
H14B C3 3.3704 2_556 no
H14B C4 3.5370 2_556 no
H14B C5 3.5699 2_556 no
H14B C6 3.3341 2_556 no
H14B C13 3.5847 2_556 no
H14B H2 3.5740 2_556 no
H14B H14C 3.0306 2_566 no
H14C O1 3.5911 1_665 no
H14C O1 3.3464 2_456 no
H14C O2 3.4762 1_565 no
H14C N2 3.5320 1_565 no
H14C C4 3.4905 1_565 no
H14C C5 3.2916 1_565 no
H14C C14 2.9936 2_566 no
H14C H3 3.2232 2_456 no
H14C H5 3.1864 1_565 no
H14C H14A 3.2074 2_566 no
H14C H14B 3.0306 2_566 no
H14C H14C 2.3144 2_566 no

loop_
_geom_hbond_atom_site_label_D
_geom_hbond_atom_site_label_H
_geom_hbond_atom_site_label_A
_geom_hbond_site_symmetry_A
_geom_hbond_distance_DH
_geom_hbond_distance_HA
_geom_hbond_distance_DA
_geom_hbond_angle_DHA
_geom_hbond_publ_flag
C3 H3 O5 2_456 0.95 2.39 3.183(3) 141 yes
C8 H8 O5 2_556 0.95 2.34 3.204(3) 152 yes

loop_
_geom_torsion_atom_site_label_1
_geom_torsion_atom_site_label_2
_geom_torsion_atom_site_label_3
_geom_torsion_atom_site_label_4
_geom_torsion
_geom_torsion_publ_flag
C1 N1 C7 C8 -104.8(2) no
C1 N1 C7 C12 74.4(3) no
C7 N1 C1 C2 -148.93(15) no
C7 N1 C1 C6 32.0(3) no
C1 N1 C13 O5 -1.9(3) no
C1 N1 C13 C14 178.27(14) no
C13 N1 C1 C2 42.7(3) no
C13 N1 C1 C6 -136.44(16) no
C7 N1 C13 O5 -169.91(16) no
C7 N1 C13 C14 10.3(3) no
C13 N1 C7 C8 63.5(3) no
C13 N1 C7 C12 -117.3(2) no
O1 N2 C4 C3 -6.7(3) no
O1 N2 C4 C5 171.77(17) no
O2 N2 C4 C3 174.59(18) no
O2 N2 C4 C5 -7.0(3) no
O3 N3 C10 C9 -3.0(3) no
O3 N3 C10 C11 175.68(18) no
O4 N3 C10 C9 177.92(19) no
O4 N3 C10 C11 -3.4(3) no
N1 C1 C2 C3 -174.74(15) no
N1 C1 C6 C5 176.24(15) no
C2 C1 C6 C5 -2.9(3) no
C6 C1 C2 C3 4.4(3) no
C1 C2 C3 C4 -1.9(3) no
C2 C3 C4 N2 176.24(16) no
C2 C3 C4 C5 -2.1(3) no
N2 C4 C5 C6 -174.77(16) no
C3 C4 C5 C6 3.6(3) no
C4 C5 C6 C1 -1.0(3) no
N1 C7 C8 C9 -178.66(17) no
N1 C7 C12 C11 179.13(17) no
C8 C7 C12 C11 -1.7(4) no
C12 C7 C8 C9 2.1(4) no
C7 C8 C9 C10 -1.0(4) no
C8 C9 C10 N3 178.05(19) no
C8 C9 C10 C11 -0.5(4) no
N3 C10 C11 C12 -177.59(18) no
C9 C10 C11 C12 1.0(4) no
C10 C11 C12 C7 0.1(4) no

loop_
_cod_related_entry_id
_cod_related_entry_database
_cod_related_entry_code
1 ChemSpider 2499963
